data_4315400
loop_
_publ_author_name
'Lindsay J. Hounjet'
'Matthias Bierenstiel'
'Michael J. Ferguson'
'Robert McDonald'
'Martin Cowie'

_publ_section_title
;
 Coordinatively Diverse ortho-Phosphinoaniline Complexes of Ruthenium and
 Isolation of a Putative Intermediate in Ketone Transfer Hydrogenation
 Catalysis
;
_journal_name_full 'Inorganic Chemistry'
_journal_page_first 4288
_journal_page_last 4300
_journal_paper_doi 10.1021/ic100165t
_journal_volume 49
_journal_year 2010
_chemical_formula_moiety 'C29 H32 Cl2 N P Ru'
_chemical_formula_sum 'C29 H32 Cl2 N P Ru'
_chemical_formula_weight 597.50
_chemical_name_systematic
; 
 ? 
;
_space_group_IT_number 14
_symmetry_cell_setting monoclinic
_symmetry_space_group_name_Hall '-P 2ybc'
_symmetry_space_group_name_H-M 'P 1 21/c 1'
_atom_sites_solution_hydrogens geom
_atom_sites_solution_primary direct
_atom_sites_solution_secondary difmap
_audit_creation_method SHELXL-97
_cell_angle_alpha 90.00
_cell_angle_beta 99.7796(6)
_cell_angle_gamma 90.00
_cell_formula_units_Z 4
_cell_length_a 7.9672(4)
_cell_length_b 18.0587(9)
_cell_length_c 18.2121(9)
_cell_measurement_reflns_used 9862
_cell_measurement_temperature 173(2)
_cell_measurement_theta_max 28.56
_cell_measurement_theta_min 2.53
_cell_volume 2582.2(2)
_computing_cell_refinement 'Bruker SAINT'
_computing_data_collection 'Bruker APEX2'
_computing_data_reduction 'Bruker SAINT'
_computing_molecular_graphics 'Bruker SHELXTL'
_computing_publication_material 'Bruker SHELXTL'
_computing_structure_refinement 'SHELXL-97 (Sheldrick, 1997)'
_computing_structure_solution 'DIRDIF-2008 (Beurskens et al., 2008)'
_diffrn_ambient_temperature 173(2)
_diffrn_measured_fraction_theta_full 0.997
_diffrn_measured_fraction_theta_max 0.949
_diffrn_measurement_device_type 'Bruker APEX-II CCD'
_diffrn_measurement_method '\w scans'
_diffrn_radiation_monochromator graphite
_diffrn_radiation_source 'fine-focus sealed tube'
_diffrn_radiation_type MoK\a
_diffrn_radiation_wavelength 0.71073
_diffrn_reflns_av_R_equivalents 0.0108
_diffrn_reflns_av_sigmaI/netI 0.0100
_diffrn_reflns_limit_h_max 10
_diffrn_reflns_limit_h_min -10
_diffrn_reflns_limit_k_max 24
_diffrn_reflns_limit_k_min -23
_diffrn_reflns_limit_l_max 24
_diffrn_reflns_limit_l_min -24
_diffrn_reflns_number 23042
_diffrn_reflns_theta_full 27.50
_diffrn_reflns_theta_max 28.64
_diffrn_reflns_theta_min 1.60
_diffrn_standards_number 0
_exptl_absorpt_coefficient_mu 0.895
_exptl_absorpt_correction_T_max 0.8483
_exptl_absorpt_correction_T_min 0.5854
_exptl_absorpt_correction_type integration
_exptl_absorpt_process_details 'SADABS (Sheldrick, 2008)'
_exptl_crystal_colour red
_exptl_crystal_density_diffrn 1.537
_exptl_crystal_density_method 'not measured'
_exptl_crystal_description prism
_exptl_crystal_F_000 1224
_exptl_crystal_size_max 0.67
_exptl_crystal_size_mid 0.31
_exptl_crystal_size_min 0.19
_refine_diff_density_max 0.488
_refine_diff_density_min -0.378
_refine_diff_density_rms 0.058
_refine_ls_extinction_method none
_refine_ls_goodness_of_fit_ref 1.045
_refine_ls_hydrogen_treatment constr
_refine_ls_matrix_type full
_refine_ls_number_parameters 309
_refine_ls_number_reflns 6309
_refine_ls_number_restraints 0
_refine_ls_restrained_S_all 1.045
_refine_ls_R_factor_all 0.0208
_refine_ls_R_factor_gt 0.0198
_refine_ls_shift/su_max 0.001
_refine_ls_shift/su_mean 0.000
_refine_ls_structure_factor_coef Fsqd
_refine_ls_weighting_details 'calc w=1/[\s^2^(Fo^2^)+(0.0289P)^2^+1.3642P] where P=(Fo^2^+2Fc^2^)/3'
_refine_ls_weighting_scheme calc
_refine_ls_wR_factor_gt 0.0527
_refine_ls_wR_factor_ref 0.0535
_reflns_number_gt 6028
_reflns_number_total 6309
_reflns_threshold_expression I>2\s(I)
_cod_data_source_file ic100165t_si_001_1.cif
_cod_data_source_block 2a
_cod_depositor_comments
;
The following automatic conversions were performed:

'_symmetry_cell_setting' value 'Monoclinic' changed to 'monoclinic'
according to the built-in table from CIF Core dictionary named
'cif_core.dic' version 2.4.1 from 2010-06-29.

Automatic conversion script
Id: cif_fix_values 1646 2011-03-28 12:23:43Z adriana 
;
_cod_original_sg_symbol_H-M 'P 21/c'
_cod_database_code 4315400

loop_
_symmetry_equiv_pos_as_xyz
'x, y, z'
'-x, y+1/2, -z+1/2'
'-x, -y, -z'
'x, -y-1/2, z-1/2'

loop_
_atom_site_label
_atom_site_type_symbol
_atom_site_fract_x
_atom_site_fract_y
_atom_site_fract_z
_atom_site_U_iso_or_equiv
_atom_site_adp_type
_atom_site_occupancy
_atom_site_symmetry_multiplicity
_atom_site_calc_flag
_atom_site_refinement_flags
_atom_site_disorder_assembly
_atom_site_disorder_group
Ru Ru 0.100556(13) 0.165048(5) 0.207077(5) 0.01741(4) Uani 1 1 d . . .
Cl1 Cl 0.39758(4) 0.19340(2) 0.252682(19) 0.02624(7) Uani 1 1 d . . .
Cl2 Cl 0.18589(4) 0.14239(2) 0.088680(18) 0.02700(7) Uani 1 1 d . . .
P P 0.06327(4) 0.291875(18) 0.176642(17) 0.01673(7) Uani 1 1 d . . .
N N 0.23484(16) 0.32798(7) 0.33896(7) 0.0263(2) Uani 1 1 d . . .
H1N H 0.2781 0.2989 0.3082 0.032 Uiso 1 1 d R . .
C1 C 0.0911(2) 0.11809(8) 0.32009(8) 0.0271(3) Uani 1 1 d . . .
C2 C -0.0445(2) 0.16784(8) 0.30027(8) 0.0252(3) Uani 1 1 d . . .
H2 H -0.0469 0.2146 0.3295 0.030 Uiso 1 1 calc R . .
C3 C -0.15938(18) 0.15955(7) 0.23186(8) 0.0243(3) Uani 1 1 d . . .
H3 H -0.2407 0.2006 0.2145 0.029 Uiso 1 1 calc R . .
C4 C -0.14407(18) 0.10015(8) 0.18301(8) 0.0240(3) Uani 1 1 d . . .
C5 C -0.00387(19) 0.05045(7) 0.20349(8) 0.0255(3) Uani 1 1 d . . .
H5 H 0.0254 0.0154 0.1651 0.031 Uiso 1 1 calc R . .
C6 C 0.11084(19) 0.05867(8) 0.27021(8) 0.0271(3) Uani 1 1 d . . .
H6 H 0.2186 0.0292 0.2783 0.033 Uiso 1 1 calc R . .
C7 C 0.2118(2) 0.12663(10) 0.39230(9) 0.0396(4) Uani 1 1 d . . .
H7A H 0.1884 0.0883 0.4273 0.048 Uiso 1 1 calc R . .
H7B H 0.1968 0.1756 0.4134 0.048 Uiso 1 1 calc R . .
H7C H 0.3292 0.1215 0.3834 0.048 Uiso 1 1 calc R . .
C8 C -0.2832(2) 0.08649(8) 0.11670(9) 0.0313(3) Uani 1 1 d . . .
H8 H -0.3351 0.1353 0.0998 0.038 Uiso 1 1 calc R . .
C9 C -0.2224(3) 0.04993(11) 0.05069(9) 0.0441(4) Uani 1 1 d . . .
H9A H -0.1361 0.0812 0.0337 0.053 Uiso 1 1 calc R . .
H9B H -0.3190 0.0435 0.0100 0.053 Uiso 1 1 calc R . .
H9C H -0.1729 0.0014 0.0658 0.053 Uiso 1 1 calc R . .
C10 C -0.4213(2) 0.03880(9) 0.14298(10) 0.0351(3) Uani 1 1 d . . .
H10A H -0.4606 0.0631 0.1851 0.042 Uiso 1 1 calc R . .
H10B H -0.3741 -0.0099 0.1586 0.042 Uiso 1 1 calc R . .
H10C H -0.5174 0.0328 0.1020 0.042 Uiso 1 1 calc R . .
C11 C -0.02863(17) 0.33777(7) 0.24944(7) 0.0185(2) Uani 1 1 d . . .
C12 C 0.06508(17) 0.34519(7) 0.32298(7) 0.0201(2) Uani 1 1 d . . .
C13 C -0.02197(18) 0.37097(8) 0.37900(7) 0.0239(3) Uani 1 1 d . . .
H13 H 0.0378 0.3765 0.4285 0.029 Uiso 1 1 calc R . .
C14 C -0.19384(19) 0.38846(8) 0.36297(8) 0.0280(3) Uani 1 1 d . . .
H14 H -0.2494 0.4066 0.4015 0.034 Uiso 1 1 calc R . .
C15 C -0.28590(18) 0.37991(8) 0.29191(8) 0.0277(3) Uani 1 1 d . . .
H15 H -0.4040 0.3913 0.2816 0.033 Uiso 1 1 calc R . .
C16 C -0.20178(17) 0.35437(8) 0.23595(7) 0.0227(3) Uani 1 1 d . . .
H16 H -0.2643 0.3481 0.1871 0.027 Uiso 1 1 calc R . .
C17 C 0.3302(2) 0.32843(10) 0.41428(9) 0.0342(3) Uani 1 1 d . . .
H17A H 0.4447 0.3087 0.4141 0.041 Uiso 1 1 calc R . .
H17B H 0.2716 0.2976 0.4463 0.041 Uiso 1 1 calc R . .
H17C H 0.3387 0.3793 0.4333 0.041 Uiso 1 1 calc R . .
C21 C -0.07713(16) 0.31646(7) 0.08913(7) 0.0192(2) Uani 1 1 d . . .
C22 C -0.14638(18) 0.26201(8) 0.03911(8) 0.0244(3) Uani 1 1 d . . .
H22 H -0.1333 0.2113 0.0527 0.029 Uiso 1 1 calc R . .
C23 C -0.23518(19) 0.28167(9) -0.03105(8) 0.0288(3) Uani 1 1 d . . .
H23 H -0.2823 0.2441 -0.0649 0.035 Uiso 1 1 calc R . .
C24 C -0.25504(18) 0.35505(9) -0.05150(8) 0.0282(3) Uani 1 1 d . . .
H24 H -0.3153 0.3680 -0.0994 0.034 Uiso 1 1 calc R . .
C25 C -0.18664(18) 0.41028(8) -0.00185(8) 0.0274(3) Uani 1 1 d . . .
H25 H -0.2003 0.4609 -0.0157 0.033 Uiso 1 1 calc R . .
C26 C -0.09842(18) 0.39107(8) 0.06795(8) 0.0240(3) Uani 1 1 d . . .
H26 H -0.0520 0.4288 0.1017 0.029 Uiso 1 1 calc R . .
C31 C 0.24266(16) 0.34979(7) 0.16105(7) 0.0202(2) Uani 1 1 d . . .
C32 C 0.26139(18) 0.42207(8) 0.18763(8) 0.0244(3) Uani 1 1 d . . .
H32 H 0.1960 0.4388 0.2234 0.029 Uiso 1 1 calc R . .
C33 C 0.37595(19) 0.46997(8) 0.16194(9) 0.0301(3) Uani 1 1 d . . .
H33 H 0.3896 0.5191 0.1806 0.036 Uiso 1 1 calc R . .
C34 C 0.46970(19) 0.44563(9) 0.10916(9) 0.0324(3) Uani 1 1 d . . .
H34 H 0.5453 0.4786 0.0905 0.039 Uiso 1 1 calc R . .
C35 C 0.45352(19) 0.37343(9) 0.08351(8) 0.0307(3) Uani 1 1 d . . .
H35 H 0.5191 0.3569 0.0477 0.037 Uiso 1 1 calc R . .
C36 C 0.34214(18) 0.32504(8) 0.10977(8) 0.0255(3) Uani 1 1 d . . .
H36 H 0.3335 0.2752 0.0929 0.031 Uiso 1 1 calc R . .

loop_
_atom_site_aniso_label
_atom_site_aniso_U_11
_atom_site_aniso_U_22
_atom_site_aniso_U_33
_atom_site_aniso_U_23
_atom_site_aniso_U_13
_atom_site_aniso_U_12
Ru 0.01915(6) 0.01668(6) 0.01638(6) 0.00014(3) 0.00294(4) 0.00223(3)
Cl1 0.01917(14) 0.03168(17) 0.02745(16) -0.00190(13) 0.00272(12) 0.00362(12)
Cl2 0.03046(17) 0.03089(17) 0.02094(15) -0.00397(12) 0.00799(12) 0.00329(13)
P 0.01766(14) 0.01755(14) 0.01500(14) 0.00061(11) 0.00281(11) 0.00131(11)
N 0.0242(6) 0.0339(6) 0.0195(5) -0.0040(4) 0.0003(4) 0.0064(5)
C1 0.0344(7) 0.0259(7) 0.0204(6) 0.0049(5) 0.0032(5) -0.0051(6)
C2 0.0322(7) 0.0232(7) 0.0229(7) 0.0001(5) 0.0119(6) -0.0043(5)
C3 0.0231(6) 0.0219(6) 0.0295(7) 0.0043(5) 0.0090(5) -0.0009(5)
C4 0.0258(6) 0.0218(6) 0.0235(6) 0.0035(5) 0.0018(5) -0.0038(5)
C5 0.0322(7) 0.0175(6) 0.0265(7) 0.0003(5) 0.0040(5) -0.0017(5)
C6 0.0309(7) 0.0202(6) 0.0286(7) 0.0063(5) 0.0006(6) 0.0016(5)
C7 0.0510(10) 0.0412(9) 0.0226(7) 0.0068(6) -0.0055(7) -0.0090(8)
C8 0.0329(8) 0.0266(7) 0.0302(7) 0.0069(6) -0.0069(6) -0.0065(6)
C9 0.0531(11) 0.0533(11) 0.0231(7) -0.0003(7) -0.0013(7) -0.0236(9)
C10 0.0286(7) 0.0337(8) 0.0406(8) 0.0011(7) -0.0010(6) -0.0057(6)
C11 0.0217(6) 0.0170(6) 0.0176(6) 0.0010(4) 0.0050(5) 0.0017(4)
C12 0.0234(6) 0.0175(6) 0.0193(6) 0.0010(4) 0.0033(5) 0.0011(5)
C13 0.0308(7) 0.0235(6) 0.0174(6) -0.0010(5) 0.0048(5) 0.0016(5)
C14 0.0320(7) 0.0297(7) 0.0249(7) -0.0003(5) 0.0121(6) 0.0062(6)
C15 0.0240(7) 0.0331(7) 0.0275(7) 0.0029(6) 0.0083(5) 0.0079(6)
C16 0.0230(6) 0.0249(6) 0.0202(6) 0.0020(5) 0.0033(5) 0.0035(5)
C17 0.0327(8) 0.0424(9) 0.0241(7) -0.0040(6) -0.0051(6) 0.0097(6)
C21 0.0183(6) 0.0231(6) 0.0165(5) 0.0018(5) 0.0034(4) 0.0009(5)
C22 0.0239(6) 0.0242(6) 0.0245(6) -0.0006(5) 0.0024(5) 0.0009(5)
C23 0.0260(7) 0.0369(8) 0.0221(6) -0.0065(6) 0.0005(5) 0.0019(6)
C24 0.0241(7) 0.0434(8) 0.0171(6) 0.0041(6) 0.0035(5) 0.0064(6)
C25 0.0265(7) 0.0293(7) 0.0264(7) 0.0092(5) 0.0042(5) 0.0036(6)
C26 0.0254(6) 0.0231(6) 0.0228(6) 0.0020(5) 0.0018(5) 0.0000(5)
C31 0.0180(6) 0.0233(6) 0.0186(6) 0.0029(5) 0.0014(5) -0.0002(5)
C32 0.0245(6) 0.0241(6) 0.0239(6) 0.0024(5) 0.0018(5) 0.0005(5)
C33 0.0290(7) 0.0253(7) 0.0339(7) 0.0064(6) -0.0008(6) -0.0040(6)
C34 0.0235(7) 0.0397(8) 0.0332(8) 0.0132(6) 0.0024(6) -0.0064(6)
C35 0.0221(7) 0.0443(9) 0.0265(7) 0.0046(6) 0.0063(5) -0.0007(6)
C36 0.0221(6) 0.0308(7) 0.0240(6) -0.0008(5) 0.0049(5) -0.0003(5)

loop_
_atom_type_symbol
_atom_type_description
_atom_type_scat_dispersion_real
_atom_type_scat_dispersion_imag
_atom_type_scat_source
C C 0.0033 0.0016 'International Tables Vol C Tables 4.2.6.8 and 6.1.1.4'
H H 0.0000 0.0000 'International Tables Vol C Tables 4.2.6.8 and 6.1.1.4'
N N 0.0061 0.0033 'International Tables Vol C Tables 4.2.6.8 and 6.1.1.4'
P P 0.1023 0.0942 'International Tables Vol C Tables 4.2.6.8 and 6.1.1.4'
Cl Cl 0.1484 0.1585 'International Tables Vol C Tables 4.2.6.8 and 6.1.1.4'
Ru Ru -1.2594 0.8363 'International Tables Vol C Tables 4.2.6.8 and 6.1.1.4'

loop_
_geom_angle_atom_site_label_1
_geom_angle_atom_site_label_2
_geom_angle_atom_site_label_3
_geom_angle
_geom_angle_site_symmetry_1
_geom_angle_site_symmetry_3
_geom_angle_publ_flag
C3 Ru C2 37.68(6) . . ?
C3 Ru C5 66.63(5) . . ?
C2 Ru C5 78.60(5) . . ?
C3 Ru C6 78.97(5) . . ?
C2 Ru C6 66.58(5) . . ?
C5 Ru C6 36.55(5) . . ?
C3 Ru C1 67.27(6) . . ?
C2 Ru C1 36.79(6) . . ?
C5 Ru C1 66.69(5) . . ?
C6 Ru C1 37.34(5) . . ?
C3 Ru C4 36.99(5) . . ?
C2 Ru C4 67.25(5) . . ?
C5 Ru C4 37.28(5) . . ?
C6 Ru C4 66.89(5) . . ?
C1 Ru C4 79.55(5) . . ?
C3 Ru P 90.38(4) . . ?
C2 Ru P 95.55(4) . . ?
C5 Ru P 149.56(4) . . ?
C6 Ru P 161.19(4) . . ?
C1 Ru P 124.06(4) . . ?
C4 Ru P 112.86(4) . . ?
C3 Ru Cl2 126.67(4) . . ?
C2 Ru Cl2 163.18(4) . . ?
C5 Ru Cl2 88.66(4) . . ?
C6 Ru Cl2 108.92(4) . . ?
C1 Ru Cl2 144.98(4) . . ?
C4 Ru Cl2 95.98(4) . . ?
P Ru Cl2 89.887(12) . . ?
C3 Ru Cl1 146.99(4) . . ?
C2 Ru Cl1 109.83(4) . . ?
C5 Ru Cl1 122.95(4) . . ?
C6 Ru Cl1 93.26(4) . . ?
C1 Ru Cl1 87.04(4) . . ?
C4 Ru Cl1 159.71(4) . . ?
P Ru Cl1 87.262(12) . . ?
Cl2 Ru Cl1 86.271(12) . . ?
C11 P C31 105.90(6) . . ?
C11 P C21 105.11(6) . . ?
C31 P C21 95.95(6) . . ?
C11 P Ru 108.71(4) . . ?
C31 P Ru 121.29(4) . . ?
C21 P Ru 118.09(4) . . ?
C12 N C17 122.62(12) . . ?
C2 C1 C6 118.62(13) . . ?
C2 C1 C7 120.70(14) . . ?
C6 C1 C7 120.68(14) . . ?
C2 C1 Ru 70.49(8) . . ?
C6 C1 Ru 71.10(8) . . ?
C7 C1 Ru 130.57(11) . . ?
C1 C2 C3 120.66(13) . . ?
C1 C2 Ru 72.72(8) . . ?
C3 C2 Ru 70.60(8) . . ?
C4 C3 C2 121.34(13) . . ?
C4 C3 Ru 73.70(8) . . ?
C2 C3 Ru 71.72(8) . . ?
C3 C4 C5 117.32(13) . . ?
C3 C4 C8 119.76(13) . . ?
C5 C4 C8 122.59(13) . . ?
C3 C4 Ru 69.31(8) . . ?
C5 C4 Ru 70.40(8) . . ?
C8 C4 Ru 137.04(10) . . ?
C6 C5 C4 121.70(13) . . ?
C6 C5 Ru 71.95(8) . . ?
C4 C5 Ru 72.32(8) . . ?
C5 C6 C1 120.31(13) . . ?
C5 C6 Ru 71.50(8) . . ?
C1 C6 Ru 71.55(8) . . ?
C4 C8 C9 114.37(14) . . ?
C4 C8 C10 107.99(12) . . ?
C9 C8 C10 110.13(13) . . ?
C16 C11 C12 119.41(12) . . ?
C16 C11 P 118.61(10) . . ?
C12 C11 P 121.09(10) . . ?
N C12 C13 120.77(12) . . ?
N C12 C11 121.28(12) . . ?
C13 C12 C11 117.95(12) . . ?
C14 C13 C12 120.89(13) . . ?
C15 C14 C13 121.26(13) . . ?
C14 C15 C16 118.54(13) . . ?
C15 C16 C11 121.92(13) . . ?
C22 C21 C26 118.89(12) . . ?
C22 C21 P 120.85(10) . . ?
C26 C21 P 119.80(10) . . ?
C21 C22 C23 120.19(13) . . ?
C24 C23 C22 120.56(13) . . ?
C23 C24 C25 119.90(13) . . ?
C26 C25 C24 119.78(14) . . ?
C25 C26 C21 120.68(13) . . ?
C32 C31 C36 119.55(13) . . ?
C32 C31 P 121.47(10) . . ?
C36 C31 P 117.86(10) . . ?
C31 C32 C33 120.18(14) . . ?
C34 C33 C32 119.77(14) . . ?
C35 C34 C33 120.20(14) . . ?
C34 C35 C36 120.37(14) . . ?
C35 C36 C31 119.86(14) . . ?

loop_
_geom_bond_atom_site_label_1
_geom_bond_atom_site_label_2
_geom_bond_distance
_geom_bond_site_symmetry_2
_geom_bond_publ_flag
Ru C3 2.1955(14) . ?
Ru C2 2.2102(14) . ?
Ru C5 2.2272(14) . ?
Ru C6 2.2331(13) . ?
Ru C1 2.2390(13) . ?
Ru C4 2.2526(14) . ?
Ru P 2.3633(3) . ?
Ru Cl2 2.4035(3) . ?
Ru Cl1 2.4258(4) . ?
P C11 1.8194(13) . ?
P C31 1.8317(14) . ?
P C21 1.8393(13) . ?
N C12 1.3700(18) . ?
N C17 1.4509(19) . ?
C1 C2 1.404(2) . ?
C1 C6 1.432(2) . ?
C1 C7 1.500(2) . ?
C2 C3 1.423(2) . ?
C3 C4 1.412(2) . ?
C4 C5 1.432(2) . ?
C4 C8 1.5145(19) . ?
C5 C6 1.399(2) . ?
C8 C9 1.521(3) . ?
C8 C10 1.537(2) . ?
C11 C16 1.3922(18) . ?
C11 C12 1.4247(18) . ?
C12 C13 1.4068(18) . ?
C13 C14 1.387(2) . ?
C14 C15 1.384(2) . ?
C15 C16 1.3902(19) . ?
C21 C22 1.3892(19) . ?
C21 C26 1.4038(18) . ?
C22 C23 1.397(2) . ?
C23 C24 1.378(2) . ?
C24 C25 1.394(2) . ?
C25 C26 1.3881(19) . ?
C31 C32 1.3914(19) . ?
C31 C36 1.3969(19) . ?
C32 C33 1.395(2) . ?
C33 C34 1.385(2) . ?
C34 C35 1.384(2) . ?
C35 C36 1.387(2) . ?

loop_
_geom_hbond_atom_site_label_D
_geom_hbond_atom_site_label_H
_geom_hbond_atom_site_label_A
_geom_hbond_distance_DH
_geom_hbond_distance_HA
_geom_hbond_distance_DA
_geom_hbond_angle_DHA
_geom_hbond_site_symmetry_A
N H1N Cl1 0.88 2.43 3.2786(13) 163.3 .

loop_
_geom_torsion_atom_site_label_1
_geom_torsion_atom_site_label_2
_geom_torsion_atom_site_label_3
_geom_torsion_atom_site_label_4
_geom_torsion
_geom_torsion_site_symmetry_1
_geom_torsion_site_symmetry_2
_geom_torsion_site_symmetry_3
_geom_torsion_site_symmetry_4
_geom_torsion_publ_flag
C3 Ru P C11 47.35(6) . . . . ?
C2 Ru P C11 9.96(6) . . . . ?
C5 Ru P C11 86.85(9) . . . . ?
C6 Ru P C11 -7.63(13) . . . . ?
C1 Ru P C11 -15.15(7) . . . . ?
C4 Ru P C11 77.58(6) . . . . ?
Cl2 Ru P C11 174.02(5) . . . . ?
Cl1 Ru P C11 -99.71(5) . . . . ?
C3 Ru P C31 170.33(6) . . . . ?
C2 Ru P C31 132.93(6) . . . . ?
C5 Ru P C31 -150.18(9) . . . . ?
C6 Ru P C31 115.35(13) . . . . ?
C1 Ru P C31 107.83(7) . . . . ?
C4 Ru P C31 -159.44(6) . . . . ?
Cl2 Ru P C31 -63.00(5) . . . . ?
Cl1 Ru P C31 23.27(5) . . . . ?
C3 Ru P C21 -72.17(6) . . . . ?
C2 Ru P C21 -109.56(6) . . . . ?
C5 Ru P C21 -32.67(9) . . . . ?
C6 Ru P C21 -127.15(13) . . . . ?
C1 Ru P C21 -134.66(7) . . . . ?
C4 Ru P C21 -41.94(6) . . . . ?
Cl2 Ru P C21 54.50(5) . . . . ?
Cl1 Ru P C21 140.77(5) . . . . ?
C3 Ru C1 C2 -29.24(8) . . . . ?
C5 Ru C1 C2 -102.51(9) . . . . ?
C6 Ru C1 C2 -131.18(13) . . . . ?
C4 Ru C1 C2 -65.79(9) . . . . ?
P Ru C1 C2 44.83(10) . . . . ?
Cl2 Ru C1 C2 -151.28(7) . . . . ?
Cl1 Ru C1 C2 129.51(8) . . . . ?
C3 Ru C1 C6 101.94(9) . . . . ?
C2 Ru C1 C6 131.18(13) . . . . ?
C5 Ru C1 C6 28.67(8) . . . . ?
C4 Ru C1 C6 65.39(9) . . . . ?
P Ru C1 C6 176.01(7) . . . . ?
Cl2 Ru C1 C6 -20.10(12) . . . . ?
Cl1 Ru C1 C6 -99.31(8) . . . . ?
C3 Ru C1 C7 -143.42(17) . . . . ?
C2 Ru C1 C7 -114.18(19) . . . . ?
C5 Ru C1 C7 143.31(17) . . . . ?
C6 Ru C1 C7 114.64(19) . . . . ?
C4 Ru C1 C7 -179.97(16) . . . . ?
P Ru C1 C7 -69.35(16) . . . . ?
Cl2 Ru C1 C7 94.54(16) . . . . ?
Cl1 Ru C1 C7 15.33(15) . . . . ?
C6 C1 C2 C3 -0.3(2) . . . . ?
C7 C1 C2 C3 -179.77(13) . . . . ?
Ru C1 C2 C3 53.92(12) . . . . ?
C6 C1 C2 Ru -54.21(12) . . . . ?
C7 C1 C2 Ru 126.31(14) . . . . ?
C3 Ru C2 C1 132.52(12) . . . . ?
C5 Ru C2 C1 66.16(9) . . . . ?
C6 Ru C2 C1 29.84(8) . . . . ?
C4 Ru C2 C1 103.44(9) . . . . ?
P Ru C2 C1 -144.07(8) . . . . ?
Cl2 Ru C2 C1 107.60(15) . . . . ?
Cl1 Ru C2 C1 -54.99(9) . . . . ?
C5 Ru C2 C3 -66.36(8) . . . . ?
C6 Ru C2 C3 -102.68(9) . . . . ?
C1 Ru C2 C3 -132.52(12) . . . . ?
C4 Ru C2 C3 -29.08(8) . . . . ?
P Ru C2 C3 83.41(7) . . . . ?
Cl2 Ru C2 C3 -24.92(18) . . . . ?
Cl1 Ru C2 C3 172.49(7) . . . . ?
C1 C2 C3 C4 1.9(2) . . . . ?
Ru C2 C3 C4 56.83(12) . . . . ?
C1 C2 C3 Ru -54.90(12) . . . . ?
C2 Ru C3 C4 -131.85(12) . . . . ?
C5 Ru C3 C4 -29.90(8) . . . . ?
C6 Ru C3 C4 -66.06(8) . . . . ?
C1 Ru C3 C4 -103.26(9) . . . . ?
P Ru C3 C4 129.55(8) . . . . ?
Cl2 Ru C3 C4 39.41(9) . . . . ?
Cl1 Ru C3 C4 -144.89(7) . . . . ?
C5 Ru C3 C2 101.96(9) . . . . ?
C6 Ru C3 C2 65.80(8) . . . . ?
C1 Ru C3 C2 28.59(8) . . . . ?
C4 Ru C3 C2 131.85(12) . . . . ?
P Ru C3 C2 -98.60(7) . . . . ?
Cl2 Ru C3 C2 171.26(6) . . . . ?
Cl1 Ru C3 C2 -13.04(12) . . . . ?
C2 C3 C4 C5 -2.7(2) . . . . ?
Ru C3 C4 C5 53.22(11) . . . . ?
C2 C3 C4 C8 170.85(13) . . . . ?
Ru C3 C4 C8 -133.25(12) . . . . ?
C2 C3 C4 Ru -55.90(12) . . . . ?
C2 Ru C4 C3 29.59(8) . . . . ?
C5 Ru C4 C3 130.94(12) . . . . ?
C6 Ru C4 C3 102.75(9) . . . . ?
C1 Ru C4 C3 65.91(9) . . . . ?
P Ru C4 C3 -56.80(8) . . . . ?
Cl2 Ru C4 C3 -149.20(8) . . . . ?
Cl1 Ru C4 C3 115.37(11) . . . . ?
C3 Ru C4 C5 -130.94(12) . . . . ?
C2 Ru C4 C5 -101.36(9) . . . . ?
C6 Ru C4 C5 -28.19(8) . . . . ?
C1 Ru C4 C5 -65.04(9) . . . . ?
P Ru C4 C5 172.26(7) . . . . ?
Cl2 Ru C4 C5 79.85(8) . . . . ?
Cl1 Ru C4 C5 -15.57(16) . . . . ?
C3 Ru C4 C8 111.89(18) . . . . ?
C2 Ru C4 C8 141.48(17) . . . . ?
C5 Ru C4 C8 -117.16(19) . . . . ?
C6 Ru C4 C8 -145.36(17) . . . . ?
C1 Ru C4 C8 177.80(16) . . . . ?
P Ru C4 C8 55.09(16) . . . . ?
Cl2 Ru C4 C8 -37.31(16) . . . . ?
Cl1 Ru C4 C8 -132.74(13) . . . . ?
C3 C4 C5 C6 1.9(2) . . . . ?
C8 C4 C5 C6 -171.40(14) . . . . ?
Ru C4 C5 C6 54.62(12) . . . . ?
C3 C4 C5 Ru -52.69(11) . . . . ?
C8 C4 C5 Ru 133.98(13) . . . . ?
C3 Ru C5 C6 -103.47(10) . . . . ?
C2 Ru C5 C6 -65.87(9) . . . . ?
C1 Ru C5 C6 -29.26(9) . . . . ?
C4 Ru C5 C6 -133.14(13) . . . . ?
P Ru C5 C6 -147.33(8) . . . . ?
Cl2 Ru C5 C6 125.17(8) . . . . ?
Cl1 Ru C5 C6 40.49(10) . . . . ?
C3 Ru C5 C4 29.68(8) . . . . ?
C2 Ru C5 C4 67.27(9) . . . . ?
C6 Ru C5 C4 133.14(13) . . . . ?
C1 Ru C5 C4 103.89(9) . . . . ?
P Ru C5 C4 -14.18(13) . . . . ?
Cl2 Ru C5 C4 -101.69(8) . . . . ?
Cl1 Ru C5 C4 173.63(6) . . . . ?
C4 C5 C6 C1 -0.4(2) . . . . ?
Ru C5 C6 C1 54.39(12) . . . . ?
C4 C5 C6 Ru -54.79(12) . . . . ?
C2 C1 C6 C5 -0.4(2) . . . . ?
C7 C1 C6 C5 179.03(14) . . . . ?
Ru C1 C6 C5 -54.37(12) . . . . ?
C2 C1 C6 Ru 53.92(12) . . . . ?
C7 C1 C6 Ru -126.60(14) . . . . ?
C3 Ru C6 C5 65.44(9) . . . . ?
C2 Ru C6 C5 102.86(10) . . . . ?
C1 Ru C6 C5 132.28(13) . . . . ?
C4 Ru C6 C5 28.72(8) . . . . ?
P Ru C6 C5 121.98(12) . . . . ?
Cl2 Ru C6 C5 -59.76(9) . . . . ?
Cl1 Ru C6 C5 -146.93(8) . . . . ?
C3 Ru C6 C1 -66.84(9) . . . . ?
C2 Ru C6 C1 -29.42(9) . . . . ?
C5 Ru C6 C1 -132.28(13) . . . . ?
C4 Ru C6 C1 -103.56(10) . . . . ?
P Ru C6 C1 -10.29(18) . . . . ?
Cl2 Ru C6 C1 167.97(8) . . . . ?
Cl1 Ru C6 C1 80.80(8) . . . . ?
C3 C4 C8 C9 151.67(14) . . . . ?
C5 C4 C8 C9 -35.2(2) . . . . ?
Ru C4 C8 C9 60.7(2) . . . . ?
C3 C4 C8 C10 -85.35(16) . . . . ?
C5 C4 C8 C10 87.82(17) . . . . ?
Ru C4 C8 C10 -176.31(12) . . . . ?
C31 P C11 C16 125.85(11) . . . . ?
C21 P C11 C16 24.98(12) . . . . ?
Ru P C11 C16 -102.34(10) . . . . ?
C31 P C11 C12 -65.04(12) . . . . ?
C21 P C11 C12 -165.91(10) . . . . ?
Ru P C11 C12 66.77(11) . . . . ?
C17 N C12 C13 5.9(2) . . . . ?
C17 N C12 C11 -174.23(13) . . . . ?
C16 C11 C12 N 178.64(12) . . . . ?
P C11 C12 N 9.62(18) . . . . ?
C16 C11 C12 C13 -1.50(19) . . . . ?
P C11 C12 C13 -170.53(10) . . . . ?
N C12 C13 C14 179.98(13) . . . . ?
C11 C12 C13 C14 0.1(2) . . . . ?
C12 C13 C14 C15 1.2(2) . . . . ?
C13 C14 C15 C16 -1.0(2) . . . . ?
C14 C15 C16 C11 -0.4(2) . . . . ?
C12 C11 C16 C15 1.7(2) . . . . ?
P C11 C16 C15 170.97(11) . . . . ?
C11 P C21 C22 -127.30(11) . . . . ?
C31 P C21 C22 124.43(11) . . . . ?
Ru P C21 C22 -5.92(12) . . . . ?
C11 P C21 C26 60.58(12) . . . . ?
C31 P C21 C26 -47.68(12) . . . . ?
Ru P C21 C26 -178.04(9) . . . . ?
C26 C21 C22 C23 0.2(2) . . . . ?
P C21 C22 C23 -172.02(11) . . . . ?
C21 C22 C23 C24 0.0(2) . . . . ?
C22 C23 C24 C25 -0.2(2) . . . . ?
C23 C24 C25 C26 0.1(2) . . . . ?
C24 C25 C26 C21 0.1(2) . . . . ?
C22 C21 C26 C25 -0.2(2) . . . . ?
P C21 C26 C25 172.05(11) . . . . ?
C11 P C31 C32 -15.26(12) . . . . ?
C21 P C31 C32 92.33(12) . . . . ?
Ru P C31 C32 -139.55(10) . . . . ?
C11 P C31 C36 176.89(11) . . . . ?
C21 P C31 C36 -75.51(12) . . . . ?
Ru P C31 C36 52.60(12) . . . . ?
C36 C31 C32 C33 1.5(2) . . . . ?
P C31 C32 C33 -166.19(11) . . . . ?
C31 C32 C33 C34 0.8(2) . . . . ?
C32 C33 C34 C35 -1.8(2) . . . . ?
C33 C34 C35 C36 0.7(2) . . . . ?
C34 C35 C36 C31 1.6(2) . . . . ?
C32 C31 C36 C35 -2.6(2) . . . . ?
P C31 C36 C35 165.48(11) . . . . ?
